data_7211160
loop_
_publ_author_name
'Guo, Li-Rong'
'Tang, Xiao-Liang'
'Ju, Zheng-Hua'
'Zhang, Kai-Ming'
'Jiang, Hui-E'
'Liu, Wei-Sheng'

_publ_section_title
;
 Lanthanide metal--organic frameworks constructed by asymmetric
 2-nitrobiphenyl-4,4&#x2032;-dicarboxylate ligand: syntheses, structures,
 luminescence and magnetic investigations
;
_journal_issue 44
_journal_name_full CrystEngComm
_journal_page_first 9020
_journal_paper_doi 10.1039/c3ce41370e
_journal_volume 15
_journal_year 2013
_chemical_formula_sum 'C25.5 H23 La N3 O11.5'
_chemical_formula_weight 694.38
_chemical_name_systematic
; 
 ? 
;
_space_group_IT_number 2
_symmetry_cell_setting triclinic
_symmetry_space_group_name_Hall '-P 1'
_symmetry_space_group_name_H-M 'P -1'
_atom_sites_solution_hydrogens geom
_atom_sites_solution_primary direct
_atom_sites_solution_secondary difmap
_audit_creation_method SHELXL-97
_cell_angle_alpha 73.455(3)
_cell_angle_beta 81.523(3)
_cell_angle_gamma 81.699(4)
_cell_formula_units_Z 2
_cell_length_a 9.6931(6)
_cell_length_b 11.3006(8)
_cell_length_c 14.3505(10)
_cell_measurement_reflns_used 3731
_cell_measurement_temperature 293(2)
_cell_measurement_theta_max 28.40
_cell_measurement_theta_min 2.70
_cell_volume 1481.66(18)
_computing_cell_refinement 'Bruker SMART'
_computing_data_collection 'Bruker SMART'
_computing_data_reduction 'Bruker SAINT'
_computing_molecular_graphics 'Bruker SHELXTL'
_computing_publication_material 'Bruker SHELXTL'
_computing_structure_refinement 'SHELXL-97 (Sheldrick, 1997)'
_computing_structure_solution 'SHELXS-97 (Sheldrick, 1990)'
_diffrn_ambient_temperature 293(2)
_diffrn_measured_fraction_theta_full 0.969
_diffrn_measured_fraction_theta_max 0.969
_diffrn_measurement_device_type 'CCD area detector'
_diffrn_measurement_method 'phi and omega scans'
_diffrn_radiation_monochromator graphite
_diffrn_radiation_source 'fine-focus sealed tube'
_diffrn_radiation_type MoK\a
_diffrn_radiation_wavelength 0.71073
_diffrn_reflns_av_R_equivalents 0.0224
_diffrn_reflns_av_sigmaI/netI 0.0488
_diffrn_reflns_limit_h_max 11
_diffrn_reflns_limit_h_min -11
_diffrn_reflns_limit_k_max 13
_diffrn_reflns_limit_k_min -11
_diffrn_reflns_limit_l_max 17
_diffrn_reflns_limit_l_min -11
_diffrn_reflns_number 7867
_diffrn_reflns_theta_full 26.00
_diffrn_reflns_theta_max 26.00
_diffrn_reflns_theta_min 1.89
_exptl_absorpt_coefficient_mu 1.504
_exptl_absorpt_correction_T_max 0.6962
_exptl_absorpt_correction_T_min 0.5780
_exptl_absorpt_correction_type multi-scan
_exptl_absorpt_process_details SADABS
_exptl_crystal_colour colorless
_exptl_crystal_density_diffrn 1.556
_exptl_crystal_density_method 'not measured'
_exptl_crystal_description block
_exptl_crystal_F_000 692
_exptl_crystal_size_max 0.41
_exptl_crystal_size_mid 0.33
_exptl_crystal_size_min 0.26
_refine_diff_density_max 0.895
_refine_diff_density_min -0.813
_refine_diff_density_rms 0.162
_refine_ls_extinction_method none
_refine_ls_goodness_of_fit_ref 1.084
_refine_ls_hydrogen_treatment constr
_refine_ls_matrix_type full
_refine_ls_number_parameters 659
_refine_ls_number_reflns 5628
_refine_ls_number_restraints 54
_refine_ls_restrained_S_all 1.074
_refine_ls_R_factor_all 0.0699
_refine_ls_R_factor_gt 0.0596
_refine_ls_shift/su_max 0.000
_refine_ls_shift/su_mean 0.000
_refine_ls_structure_factor_coef Fsqd
_refine_ls_weighting_details 'calc w=1/[\s^2^(Fo^2^)+(0.1119P)^2^+3.4295P] where P=(Fo^2^+2Fc^2^)/3'
_refine_ls_weighting_scheme calc
_refine_ls_wR_factor_gt 0.1660
_refine_ls_wR_factor_ref 0.1777
_reflns_number_gt 4732
_reflns_number_total 5628
_reflns_threshold_expression >2sigma(I)
_cod_data_source_file c3ce41370e.txt
_cod_data_source_block La
_cod_depositor_comments
;
The following automatic conversions were performed:

'_symmetry_cell_setting' value 'Triclinic' changed to 'triclinic'
according to /home/saulius/struct/CIF-dictionaries/cif_core.dic
dictionary named 'cif_core.dic' version 2.4.2 from 2011-04-26.

Automatic conversion script
Id: cif_fix_values 1891 2012-01-12 08:04:46Z andrius 
;
_cod_original_cell_volume 1481.66(17)
_cod_original_sg_symbol_H-M P-1
_cod_original_formula_sum 'C25.50 H23 La N3 O11.50'
_cod_database_code 7211160

loop_
_symmetry_equiv_pos_as_xyz
'x, y, z'
'-x, -y, -z'

loop_
_atom_site_label
_atom_site_type_symbol
_atom_site_fract_x
_atom_site_fract_y
_atom_site_fract_z
_atom_site_U_iso_or_equiv
_atom_site_adp_type
_atom_site_occupancy
_atom_site_symmetry_multiplicity
_atom_site_calc_flag
_atom_site_refinement_flags
_atom_site_disorder_assembly
_atom_site_disorder_group
La1 La 0.77767(4) 0.46955(4) 1.00376(2) 0.03844(18) Uani 0.530(12) 1 d PD . 1
O1W O 0.625(4) 0.674(3) 1.022(2) 0.053(5) Uani 0.530(12) 1 d PD . 1
O1 O 1.086(2) 0.6605(14) 0.1141(16) 0.042(3) Uani 0.530(12) 1 d PU . 1
O2 O 0.9101(19) 0.5616(15) 0.0849(14) 0.045(3) Uani 0.530(12) 1 d PU . 1
C1 C 0.962(6) 0.611(3) 0.137(3) 0.043(2) Uani 0.530(12) 1 d PU . 1
C2 C 0.8866(13) 0.6295(11) 0.2368(7) 0.0469(14) Uani 0.530(12) 1 d PGU . 1
C3 C 0.9484(12) 0.6929(12) 0.2869(9) 0.051(3) Uani 0.530(12) 1 d PGU . 1
H3A H 1.0270 0.7334 0.2572 0.061 Uiso 0.530(12) 1 calc PR . 1
C4 C 0.8928(13) 0.6958(11) 0.3813(9) 0.053(3) Uani 0.530(12) 1 d PGDU . 1
H4A H 0.9341 0.7382 0.4147 0.064 Uiso 0.530(12) 1 calc PR . 1
C5 C 0.7753(11) 0.6353(8) 0.4256(7) 0.064(3) Uani 0.530(12) 1 d PGDU . 1
C6 C 0.7135(11) 0.5719(12) 0.3756(8) 0.068(3) Uani 0.530(12) 1 d PGDU . 1
H6A H 0.6349 0.5314 0.4053 0.082 Uiso 0.530(12) 1 calc PR . 1
C7 C 0.7692(14) 0.5690(13) 0.2812(9) 0.059(3) Uani 0.530(12) 1 d PGU . 1
H7A H 0.7278 0.5265 0.2477 0.071 Uiso 0.530(12) 1 calc PR . 1
O3 O 0.6004(17) 0.4765(12) 0.8922(14) 0.039(2) Uani 0.430(12) 1 d PDU . 1
O4 O 0.3999(16) 0.5928(14) 0.8469(14) 0.042(3) Uani 0.430(12) 1 d PDU . 1
C14 C 0.5240(17) 0.5444(10) 0.8299(14) 0.037(3) Uani 0.530(12) 1 d PDU . 1
C8 C 0.6956(10) 0.6215(8) 0.5269(6) 0.060(3) Uani 0.530(12) 1 d PGDU . 1
C9 C 0.7816(8) 0.5706(10) 0.6011(7) 0.041(3) Uani 0.530(12) 1 d PGDU . 1
H9A H 0.8772 0.5510 0.5856 0.049 Uiso 0.530(12) 1 calc PR . 1
C10 C 0.7247(10) 0.5489(9) 0.6984(6) 0.034(2) Uani 0.530(12) 1 d PGDU . 1
H10A H 0.7822 0.5148 0.7480 0.041 Uiso 0.530(12) 1 calc PR . 1
C11 C 0.5818(10) 0.5782(8) 0.7216(6) 0.039(3) Uani 0.530(12) 1 d PGDU . 1
C12 C 0.4959(8) 0.6291(11) 0.6474(7) 0.046(3) Uani 0.530(12) 1 d PGU . 1
H12A H 0.4003 0.6487 0.6629 0.055 Uiso 0.530(12) 1 calc PR . 1
C13 C 0.5528(10) 0.6508(10) 0.5501(6) 0.062(3) Uani 0.530(12) 1 d PGDU . 1
O5 O 0.504(2) 0.803(2) 0.4026(15) 0.126(6) Uani 0.430(12) 1 d PDU . 1
O6 O 0.357(2) 0.673(2) 0.4806(14) 0.129(6) Uani 0.430(12) 1 d PDU . 1
N1 N 0.462(2) 0.7124(17) 0.4737(12) 0.089(4) Uani 0.530(12) 1 d PDU . 1
La1' La 0.77767(4) 0.46955(4) 1.00376(2) 0.03844(18) Uani 0.470(12) 1 d PD . 2
O1W' O 0.611(5) 0.675(3) 0.995(3) 0.053(5) Uani 0.470(12) 1 d PD . 2
O1' O 1.089(3) 0.6259(16) 0.1187(18) 0.042(3) Uani 0.470(12) 1 d PU . 2
O2' O 0.892(2) 0.5965(15) 0.0836(15) 0.045(3) Uani 0.470(12) 1 d PU . 2
C1' C 0.965(6) 0.626(4) 0.139(4) 0.043(2) Uani 0.470(12) 1 d PU . 2
C2' C 0.8902(13) 0.6387(11) 0.2348(7) 0.0469(14) Uani 0.470(12) 1 d PGU . 2
C3' C 0.9677(10) 0.6575(14) 0.3024(10) 0.043(3) Uani 0.470(12) 1 d PGU . 2
H3'A H 1.0615 0.6712 0.2848 0.051 Uiso 0.470(12) 1 calc PR . 2
C4' C 0.9051(12) 0.6558(13) 0.3963(9) 0.049(3) Uani 0.470(12) 1 d PGDU . 2
H4'A H 0.9570 0.6684 0.4416 0.059 Uiso 0.470(12) 1 calc PR . 2
C5' C 0.7649(12) 0.6353(8) 0.4226(7) 0.052(3) Uani 0.470(12) 1 d PGDU . 2
C6' C 0.6874(10) 0.6165(11) 0.3549(8) 0.046(3) Uani 0.470(12) 1 d PGDU . 2
H6'A H 0.5936 0.6028 0.3725 0.056 Uiso 0.470(12) 1 calc PR . 2
C7' C 0.7500(13) 0.6182(13) 0.2610(8) 0.044(3) Uani 0.470(12) 1 d PGU . 2
H7'A H 0.6981 0.6056 0.2157 0.053 Uiso 0.470(12) 1 calc PR . 2
N1' N 0.502(3) 0.792(2) 0.4903(17) 0.119(7) Uani 0.470(12) 1 d PDU . 2
O5' O 0.562(3) 0.872(2) 0.4270(17) 0.122(7) Uani 0.470(12) 1 d PDU . 2
O6' O 0.355(3) 0.792(3) 0.4973(18) 0.148(8) Uani 0.370(12) 1 d PDU . 2
O3' O 0.5997(19) 0.5159(14) 0.8914(16) 0.039(2) Uani 0.370(12) 1 d PDU . 2
O4' O 0.3859(17) 0.5573(14) 0.8417(14) 0.034(3) Uani 0.370(12) 1 d PDU . 2
C14' C 0.519(2) 0.5477(10) 0.8254(19) 0.051(5) Uani 0.470(12) 1 d PDU . 2
C8' C 0.6887(11) 0.6303(10) 0.5248(8) 0.062(3) Uani 0.470(12) 1 d PGDU . 2
C9' C 0.7617(12) 0.5372(13) 0.5914(10) 0.072(4) Uani 0.470(12) 1 d PGDU . 2
H9'A H 0.8424 0.4928 0.5695 0.086 Uiso 0.470(12) 1 calc PR . 2
C10' C 0.7142(17) 0.5104(11) 0.6906(9) 0.066(4) Uani 0.470(12) 1 d PGDU . 2
H10B H 0.7630 0.4482 0.7351 0.079 Uiso 0.470(12) 1 calc PR . 2
C11' C 0.5936(16) 0.5768(9) 0.7232(8) 0.056(4) Uani 0.470(12) 1 d PGDU . 2
C12' C 0.5206(13) 0.6699(11) 0.6566(8) 0.051(3) Uani 0.470(12) 1 d PGU . 2
H12B H 0.4400 0.7143 0.6784 0.062 Uiso 0.470(12) 1 calc PR . 2
C13' C 0.5682(13) 0.6966(10) 0.5574(8) 0.054(3) Uani 0.470(12) 1 d PGDU . 2
N2 N 1.2092(17) 0.1047(14) 1.4784(12) 0.087(3) Uani 0.25 1 d PDU A 1
O9 O 1.173(3) 0.118(3) 1.5626(13) 0.097(5) Uani 0.25 1 d PDU . 1
O10 O 1.3320(15) 0.086(3) 1.4363(18) 0.096(5) Uani 0.25 1 d PDU A 1
O7 O 0.914(2) 0.3355(19) 1.1272(17) 0.048(3) Uani 0.379(10) 1 d PDU A 1
O8 O 1.143(2) 0.343(2) 1.130(2) 0.046(3) Uani 0.379(10) 1 d PDU . 1
C15 C 1.031(2) 0.295(2) 1.161(2) 0.050(3) Uani 0.379(10) 1 d PDU A 1
C16 C 1.0138(15) 0.2027(12) 1.2605(8) 0.060(2) Uani 0.379(10) 1 d PGDU A 1
C17 C 0.9131(12) 0.1197(12) 1.2851(9) 0.066(3) Uani 0.379(10) 1 d PGDU A 1
H17A H 0.8520 0.1213 1.2404 0.079 Uiso 0.379(10) 1 calc PR A 1
C18 C 0.9036(14) 0.0342(13) 1.3766(10) 0.073(3) Uani 0.379(10) 1 d PGDU . 1
H18A H 0.8362 -0.0213 1.3930 0.087 Uiso 0.379(10) 1 calc PR A 1
C19 C 0.9949(16) 0.0317(13) 1.4434(9) 0.075(3) Uani 0.379(10) 1 d PGDU . 1
C20 C 1.0956(13) 0.1147(11) 1.4188(9) 0.075(3) Uani 0.379(10) 1 d PGDU A 1
C21 C 1.1051(14) 0.2002(11) 1.3274(9) 0.065(3) Uani 0.379(10) 1 d PGDU A 1
H21A H 1.1725 0.2557 1.3109 0.078 Uiso 0.379(10) 1 calc PR A 1
O7' O 0.9275(12) 0.3040(11) 1.1146(10) 0.048(2) Uani 0.621(10) 1 d PDU A 2
O8' O 1.1250(13) 0.3704(12) 1.1378(13) 0.047(3) Uani 0.621(10) 1 d PDU . 2
O10' O 1.273(3) 0.000(3) 1.5263(14) 0.110(5) Uani 0.25 1 d PDU A 2
O9' O 1.349(2) -0.046(3) 1.382(2) 0.128(7) Uani 0.25 1 d PDU A 2
N2' N 1.2648(13) 0.0065(15) 1.4376(12) 0.094(4) Uani 0.25 1 d PDU A 2
C15' C 1.0217(15) 0.3108(14) 1.1664(12) 0.049(2) Uani 0.621(10) 1 d PDU A 2
C16' C 1.0220(9) 0.2220(8) 1.2682(5) 0.058(2) Uani 0.621(10) 1 d PGDU A 2
C17' C 0.8924(8) 0.2004(10) 1.3223(7) 0.075(3) Uani 0.621(10) 1 d PGU A 2
H17B H 0.8106 0.2428 1.2971 0.091 Uiso 0.621(10) 1 calc PR A 2
C18' C 0.8852(8) 0.1154(11) 1.4140(7) 0.084(3) Uani 0.621(10) 1 d PGU A 2
H18B H 0.7985 0.1009 1.4502 0.100 Uiso 0.621(10) 1 calc PR A 2
C19' C 1.0074(10) 0.0520(9) 1.4516(6) 0.075(3) Uani 0.621(10) 1 d PGDU . 2
C20' C 1.1370(8) 0.0737(9) 1.3975(7) 0.079(3) Uani 0.621(10) 1 d PGDU A 2
C21' C 1.1442(8) 0.1587(9) 1.3058(7) 0.066(3) Uani 0.621(10) 1 d PGDU A 2
H21B H 1.2309 0.1731 1.2696 0.079 Uiso 0.621(10) 1 calc PR A 2
O11' O 0.689(3) 0.256(2) 1.037(3) 0.077(2) Uani 0.361(12) 1 d PDU B 2
C22' C 0.644(3) 0.1712(19) 1.103(2) 0.098(3) Uani 0.361(12) 1 d PDU B 2
H22B H 0.5572 0.1869 1.1381 0.117 Uiso 0.361(12) 1 calc PR B 2
C24' C 0.646(4) -0.038(3) 1.210(2) 0.122(6) Uani 0.361(12) 1 d PDU B 2
H24D H 0.5544 -0.0044 1.2325 0.183 Uiso 0.361(12) 1 calc PR B 2
H24E H 0.7035 -0.0630 1.2627 0.183 Uiso 0.361(12) 1 calc PR B 2
H24F H 0.6373 -0.1087 1.1875 0.183 Uiso 0.361(12) 1 calc PR B 2
C23' C 0.844(3) 0.025(3) 1.079(3) 0.123(8) Uani 0.361(12) 1 d PDU B 2
H23D H 0.8766 0.0979 1.0325 0.184 Uiso 0.361(12) 1 calc PR B 2
H23E H 0.8352 -0.0355 1.0461 0.184 Uiso 0.361(12) 1 calc PR B 2
H23F H 0.9105 -0.0086 1.1261 0.184 Uiso 0.361(12) 1 calc PR B 2
N3' N 0.711(2) 0.0578(19) 1.1284(17) 0.106(4) Uani 0.361(12) 1 d PDU B 2
O11 O 0.6728(19) 0.2598(13) 1.0358(14) 0.077(2) Uani 0.639(12) 1 d PDU B 1
C22 C 0.7343(16) 0.1595(12) 1.0752(11) 0.094(3) Uani 0.639(12) 1 d PDU B 1
H22A H 0.8220 0.1344 1.0467 0.113 Uiso 0.639(12) 1 calc PR B 1
C23 C 0.5452(19) 0.1136(19) 1.2081(14) 0.129(6) Uani 0.639(12) 1 d PDU B 1
H23A H 0.5042 0.1937 1.1737 0.193 Uiso 0.639(12) 1 calc PR B 1
H23B H 0.5566 0.1144 1.2733 0.193 Uiso 0.639(12) 1 calc PR B 1
H23C H 0.4850 0.0519 1.2112 0.193 Uiso 0.639(12) 1 calc PR B 1
C24 C 0.761(2) -0.0357(16) 1.2010(17) 0.137(6) Uani 0.639(12) 1 d PDU B 1
H24A H 0.8504 -0.0412 1.1624 0.206 Uiso 0.639(12) 1 calc PR B 1
H24B H 0.7108 -0.1030 1.2013 0.206 Uiso 0.639(12) 1 calc PR B 1
H24C H 0.7755 -0.0406 1.2668 0.206 Uiso 0.639(12) 1 calc PR B 1
N3 N 0.6783(16) 0.0851(13) 1.1583(10) 0.114(3) Uani 0.639(12) 1 d PDU B 1
N4 N 0.314(2) 0.9013(19) 0.1595(13) 0.157(7) Uani 0.50 1 d PDU . .
O12 O 0.315(3) 1.090(2) 0.0560(17) 0.165(7) Uani 0.50 1 d PDU . .
C27 C 0.385(3) 0.777(2) 0.202(2) 0.150(8) Uani 0.50 1 d PDU . .
H27A H 0.4682 0.7624 0.1600 0.225 Uiso 0.50 1 calc PR . .
H27B H 0.3228 0.7157 0.2080 0.225 Uiso 0.50 1 calc PR . .
H27C H 0.4088 0.7733 0.2653 0.225 Uiso 0.50 1 calc PR . .
C26 C 0.167(2) 0.924(3) 0.199(2) 0.173(9) Uani 0.50 1 d PDU . .
H26A H 0.1308 1.0075 0.1688 0.260 Uiso 0.50 1 calc PR . .
H26B H 0.1620 0.9122 0.2686 0.260 Uiso 0.50 1 calc PR . .
H26C H 0.1127 0.8669 0.1865 0.260 Uiso 0.50 1 calc PR . .
C25 C 0.379(2) 0.988(2) 0.0890(15) 0.162(7) Uani 0.50 1 d PDU . .
H25A H 0.4718 0.9709 0.0653 0.195 Uiso 0.50 1 calc PR . .

loop_
_atom_site_aniso_label
_atom_site_aniso_U_11
_atom_site_aniso_U_22
_atom_site_aniso_U_33
_atom_site_aniso_U_23
_atom_site_aniso_U_13
_atom_site_aniso_U_12
La1 0.0287(2) 0.0594(3) 0.0162(2) 0.00354(16) 0.00360(14) -0.00317(16)
O1W 0.038(7) 0.067(4) 0.053(17) -0.015(8) -0.007(9) -0.002(3)
O1 0.041(4) 0.042(6) 0.036(4) -0.008(5) 0.008(3) -0.003(5)
O2 0.047(5) 0.049(6) 0.034(4) -0.008(4) -0.004(4) 0.003(4)
C1 0.042(3) 0.049(5) 0.032(3) -0.005(3) 0.001(3) -0.002(4)
C2 0.043(3) 0.060(3) 0.030(2) -0.004(2) 0.002(2) -0.002(3)
C3 0.049(5) 0.060(6) 0.035(5) -0.006(4) 0.003(4) -0.003(4)
C4 0.055(5) 0.061(6) 0.035(5) -0.009(4) 0.006(4) 0.003(5)
C5 0.059(5) 0.084(6) 0.039(4) -0.008(4) 0.007(4) -0.004(5)
C6 0.056(6) 0.087(6) 0.051(5) -0.009(5) 0.008(5) -0.010(5)
C7 0.051(5) 0.075(6) 0.046(5) -0.008(5) 0.000(4) -0.011(5)
O3 0.040(3) 0.051(6) 0.026(2) -0.010(5) -0.002(2) -0.006(4)
O4 0.031(5) 0.058(7) 0.032(5) -0.007(5) 0.006(4) -0.010(5)
C14 0.030(5) 0.056(5) 0.025(4) -0.011(4) 0.003(4) -0.009(4)
C8 0.053(5) 0.082(6) 0.035(4) -0.008(4) 0.006(4) -0.002(5)
C9 0.035(4) 0.069(6) 0.024(4) -0.022(4) 0.007(4) -0.010(4)
C10 0.029(4) 0.059(5) 0.020(4) -0.022(4) 0.003(3) -0.005(4)
C11 0.028(4) 0.058(5) 0.027(4) -0.012(4) 0.006(3) -0.004(4)
C12 0.036(5) 0.068(6) 0.033(4) -0.017(4) 0.002(4) -0.003(5)
C13 0.060(5) 0.080(6) 0.040(4) -0.017(4) 0.003(4) -0.001(5)
O5 0.119(9) 0.125(9) 0.102(8) 0.012(6) -0.016(7) 0.003(7)
O6 0.105(8) 0.158(10) 0.120(9) -0.016(7) -0.034(7) -0.022(7)
N1 0.083(6) 0.110(7) 0.062(5) -0.010(5) -0.010(5) 0.000(5)
La1' 0.0287(2) 0.0594(3) 0.0162(2) 0.00354(16) 0.00360(14) -0.00317(16)
O1W' 0.038(7) 0.067(4) 0.053(17) -0.015(8) -0.007(9) -0.002(3)
O1' 0.040(5) 0.043(7) 0.037(5) -0.013(5) 0.010(4) 0.000(5)
O2' 0.054(6) 0.045(6) 0.033(4) -0.013(5) 0.000(4) 0.000(5)
C1' 0.042(3) 0.049(5) 0.032(3) -0.005(3) 0.001(3) -0.002(4)
C2' 0.043(3) 0.060(3) 0.030(2) -0.004(2) 0.002(2) -0.002(3)
C3' 0.038(5) 0.052(6) 0.028(5) 0.001(4) 0.001(4) -0.002(5)
C4' 0.047(5) 0.060(6) 0.035(5) -0.007(5) 0.002(4) -0.007(5)
C5' 0.042(5) 0.073(6) 0.034(4) -0.008(4) -0.001(4) -0.005(5)
C6' 0.035(5) 0.066(6) 0.027(5) 0.003(5) -0.002(4) -0.001(5)
C7' 0.038(4) 0.057(6) 0.027(4) 0.002(5) -0.005(4) -0.001(5)
N1' 0.121(9) 0.121(10) 0.105(10) -0.026(7) -0.001(8) -0.003(8)
O5' 0.129(9) 0.111(9) 0.118(10) -0.023(7) -0.012(7) -0.004(7)
O6' 0.129(9) 0.156(11) 0.137(11) -0.012(8) -0.015(8) -0.003(8)
O3' 0.040(3) 0.051(6) 0.026(2) -0.010(5) -0.002(2) -0.006(4)
O4' 0.033(5) 0.046(7) 0.023(5) -0.011(5) 0.006(4) -0.015(5)
C14' 0.047(7) 0.066(8) 0.040(6) -0.012(6) -0.004(6) -0.009(6)
C8' 0.059(5) 0.078(6) 0.041(5) -0.011(5) 0.005(4) -0.003(5)
C9' 0.068(6) 0.086(7) 0.052(5) -0.014(5) 0.006(5) 0.003(5)
C10' 0.065(6) 0.078(7) 0.048(5) -0.014(5) 0.001(5) 0.002(5)
C11' 0.052(6) 0.070(6) 0.041(5) -0.009(5) -0.001(5) -0.006(5)
C12' 0.045(6) 0.068(6) 0.039(5) -0.011(5) 0.002(5) -0.009(5)
C13' 0.054(6) 0.071(6) 0.034(5) -0.012(5) -0.002(4) -0.006(5)
N2 0.083(5) 0.091(5) 0.081(5) -0.009(4) -0.016(4) -0.009(4)
O9 0.099(7) 0.101(7) 0.090(6) -0.020(5) -0.020(5) -0.012(6)
O10 0.089(6) 0.102(8) 0.097(7) -0.019(6) -0.018(5) -0.013(6)
O7 0.038(4) 0.052(6) 0.039(5) 0.001(4) 0.001(4) 0.009(4)
O8 0.039(4) 0.050(6) 0.033(5) 0.009(5) 0.005(4) 0.004(4)
C15 0.039(4) 0.055(4) 0.039(4) 0.005(4) 0.001(3) 0.004(3)
C16 0.048(4) 0.066(4) 0.046(4) 0.011(3) -0.002(3) -0.003(3)
C17 0.056(5) 0.073(5) 0.053(5) 0.011(4) -0.007(4) -0.009(4)
C18 0.063(5) 0.080(5) 0.056(5) 0.013(4) -0.006(4) -0.010(4)
C19 0.067(4) 0.082(5) 0.057(4) 0.012(4) -0.006(4) -0.010(4)
C20 0.069(4) 0.079(5) 0.061(4) 0.005(4) -0.007(4) -0.006(4)
C21 0.057(4) 0.070(5) 0.054(4) 0.004(4) -0.005(4) -0.007(4)
O7' 0.039(4) 0.054(5) 0.036(4) 0.004(4) 0.002(3) 0.005(3)
O8' 0.041(4) 0.050(5) 0.033(4) 0.007(4) 0.004(3) 0.003(3)
O10' 0.106(7) 0.117(7) 0.103(6) -0.019(5) -0.024(5) -0.011(6)
O9' 0.121(9) 0.128(9) 0.125(8) -0.033(7) -0.007(6) 0.005(6)
N2' 0.085(5) 0.098(6) 0.088(5) -0.007(4) -0.015(4) -0.004(5)
C15' 0.040(3) 0.055(4) 0.036(3) 0.005(3) 0.001(3) 0.005(3)
C16' 0.048(3) 0.065(4) 0.044(3) 0.011(3) -0.002(3) -0.003(3)
C17' 0.054(4) 0.085(5) 0.055(4) 0.024(4) 0.004(4) 0.003(4)
C18' 0.066(4) 0.092(5) 0.060(5) 0.024(4) 0.001(4) -0.003(4)
C19' 0.067(4) 0.083(5) 0.054(4) 0.016(4) -0.006(4) -0.010(4)
C20' 0.070(4) 0.085(4) 0.064(4) 0.010(4) -0.006(3) -0.009(4)
C21' 0.053(4) 0.074(4) 0.053(4) 0.010(4) -0.002(4) -0.005(4)
O11' 0.066(4) 0.069(3) 0.086(3) -0.005(3) -0.001(3) -0.014(3)
C22' 0.091(5) 0.088(5) 0.099(5) -0.005(4) -0.002(5) -0.010(4)
C24' 0.120(9) 0.108(8) 0.122(9) -0.006(7) -0.009(7) -0.014(7)
C23' 0.114(9) 0.121(11) 0.120(11) -0.024(8) -0.003(8) 0.001(7)
N3' 0.105(6) 0.090(5) 0.108(6) -0.009(5) -0.005(5) -0.003(5)
O11 0.066(4) 0.069(3) 0.086(3) -0.005(3) -0.001(3) -0.014(3)
C22 0.086(5) 0.084(5) 0.102(5) -0.010(4) -0.006(4) -0.008(4)
C23 0.120(8) 0.120(9) 0.122(9) -0.007(7) 0.011(6) -0.011(7)
C24 0.130(8) 0.119(7) 0.138(8) -0.003(6) -0.012(7) 0.003(6)
N3 0.112(5) 0.097(5) 0.112(5) -0.003(4) -0.002(5) -0.004(5)
N4 0.165(9) 0.151(9) 0.159(9) -0.047(6) -0.015(7) -0.020(7)
O12 0.181(11) 0.145(9) 0.172(11) -0.044(7) -0.020(8) -0.027(8)
C27 0.158(11) 0.151(10) 0.147(11) -0.048(8) -0.017(9) -0.023(8)
C26 0.172(10) 0.166(12) 0.177(12) -0.045(9) -0.009(8) -0.014(8)
C25 0.168(10) 0.158(9) 0.162(10) -0.045(7) -0.019(7) -0.019(7)

loop_
_atom_type_symbol
_atom_type_description
_atom_type_scat_dispersion_real
_atom_type_scat_dispersion_imag
_atom_type_scat_source
C C 0.0033 0.0016 'International Tables Vol C Tables 4.2.6.8 and 6.1.1.4'
H H 0.0000 0.0000 'International Tables Vol C Tables 4.2.6.8 and 6.1.1.4'
La La -0.2871 2.4523 'International Tables Vol C Tables 4.2.6.8 and 6.1.1.4'
N N 0.0061 0.0033 'International Tables Vol C Tables 4.2.6.8 and 6.1.1.4'
O O 0.0106 0.0060 'International Tables Vol C Tables 4.2.6.8 and 6.1.1.4'

loop_
_geom_angle_atom_site_label_1
_geom_angle_atom_site_label_2
_geom_angle_atom_site_label_3
_geom_angle
_geom_angle_site_symmetry_1
_geom_angle_site_symmetry_3
O2 La1 O7 61.8(7) 1_556 .
O2 La1 O3 153.4(5) 1_556 .
O7 La1 O3 144.3(6) . .
O2 La1 O4 93.1(6) 1_556 2_667
O7 La1 O4 75.6(6) . 2_667
O3 La1 O4 91.3(5) . 2_667
O2 La1 O8 76.8(7) 1_556 2_767
O7 La1 O8 126.4(5) . 2_767
O3 La1 O8 83.8(7) . 2_767
O4 La1 O8 142.4(6) 2_667 2_767
O2 La1 O11 137.7(6) 1_556 .
O7 La1 O11 78.3(7) . .
O3 La1 O11 66.3(5) . .
O4 La1 O11 61.9(6) 2_667 .
O8 La1 O11 143.7(8) 2_767 .
O2 La1 O1W 74.5(8) 1_556 .
O7 La1 O1W 123.9(7) . .
O3 La1 O1W 81.7(7) . .
O4 La1 O1W 73.5(11) 2_667 .
O8 La1 O1W 68.9(12) 2_767 .
O11 La1 O1W 122.9(12) . .
O2 La1 O1 118.3(7) 1_556 2_766
O7 La1 O1 86.3(7) . 2_766
O3 La1 O1 77.2(6) . 2_766
O4 La1 O1 130.4(5) 2_667 2_766
O8 La1 O1 84.9(7) 2_767 2_766
O11 La1 O1 69.4(6) . 2_766
O1W La1 O1 147.8(8) . 2_766
C1 O1 La1 101(2) . 2_766
C1 O2 La1 170(3) . 1_554
O2 C1 O1 125(4) . .
O2 C1 C2 124(4) . .
O1 C1 C2 111(3) . .
C3 C2 C7 120.0 . .
C3 C2 C1 119.4(18) . .
C7 C2 C1 120.1(17) . .
C2 C3 C4 120.0 . .
C2 C3 H3A 120.0 . .
C4 C3 H3A 120.0 . .
C5 C4 C3 120.0 . .
C5 C4 H4A 120.0 . .
C3 C4 H4A 120.0 . .
C6 C5 C4 120.0 . .
C6 C5 C8 109.0(6) . .
C4 C5 C8 131.0(6) . .
C5 C6 C7 120.0 . .
C5 C6 H6A 120.0 . .
C7 C6 H6A 120.0 . .
C6 C7 C2 120.0 . .
C6 C7 H7A 120.0 . .
C2 C7 H7A 120.0 . .
C14 O3 La1 146.0(8) . .
C14 O4 La1 129.3(12) . 2_667
O3 C14 O4 126.5(15) . .
O3 C14 C11 119.5(14) . .
O4 C14 C11 113.9(14) . .
C9 C8 C13 120.0 . .
C9 C8 C5 112.6(5) . .
C13 C8 C5 127.4(5) . .
C8 C9 C10 120.0 . .
C8 C9 H9A 120.0 . .
C10 C9 H9A 120.0 . .
C11 C10 C9 120.0 . .
C11 C10 H10A 120.0 . .
C9 C10 H10A 120.0 . .
C10 C11 C12 120.0 . .
C10 C11 C14 117.5(8) . .
C12 C11 C14 122.4(8) . .
C13 C12 C11 120.0 . .
C13 C12 H12A 120.0 . .
C11 C12 H12A 120.0 . .
C12 C13 C8 120.0 . .
C12 C13 N1 119.0(8) . .
C8 C13 N1 120.9(8) . .
O6 N1 O5 124(2) . .
O6 N1 C13 116.0(19) . .
O5 N1 C13 119.8(19) . .
C1' O1' La1' 124(3) . 2_766
C1' O2' La1' 161(2) . 1_554
O1' C1' O2' 120(4) . .
O1' C1' C2' 124(4) . .
O2' C1' C2' 116(4) . .
C3' C2' C7' 120.0 . .
C3' C2' C1' 118(2) . .
C7' C2' C1' 121(2) . .
C2' C3' C4' 120.0 . .
C2' C3' H3'A 120.0 . .
C4' C3' H3'A 120.0 . .
C5' C4' C3' 120.0 . .
C5' C4' H4'A 120.0 . .
C3' C4' H4'A 120.0 . .
C4' C5' C6' 120.0 . .
C4' C5' C8' 123.3(6) . .
C6' C5' C8' 116.7(6) . .
C5' C6' C7' 120.0 . .
C5' C6' H6'A 120.0 . .
C7' C6' H6'A 120.0 . .
C6' C7' C2' 120.0 . .
C6' C7' H7'A 120.0 . .
C2' C7' H7'A 120.0 . .
O5' N1' C13' 124(3) . .
O5' N1' O6' 121(3) . .
C13' N1' O6' 115(2) . .
C14' O4' La1' 132.3(14) . 2_667
O3' C14' O4' 124.0(19) . .
O3' C14' C11' 114.2(18) . .
O4' C14' C11' 121.8(18) . .
C9' C8' C13' 120.0 . .
C9' C8' C5' 107.5(6) . .
C13' C8' C5' 132.5(6) . .
C8' C9' C10' 120.0 . .
C8' C9' H9'A 120.0 . .
C10' C9' H9'A 120.0 . .
C11' C10' C9' 120.0 . .
C11' C10' H10B 120.0 . .
C9' C10' H10B 120.0 . .
C10' C11' C12' 120.0 . .
C10' C11' C14' 125.9(10) . .
C12' C11' C14' 113.6(11) . .
C11' C12' C13' 120.0 . .
C11' C12' H12B 120.0 . .
C13' C12' H12B 120.0 . .
N1' C13' C12' 121.3(11) . .
N1' C13' C8' 118.6(11) . .
C12' C13' C8' 120.0 . .
O9 N2 O10 128.9(9) . .
O9 N2 C20 116.2(9) . .
O10 N2 C20 114.9(8) . .
N2 O9 C18 99.9(16) . 2_758
C15 O7 La1 150.8(17) . .
C15 O8 La1 136.9(15) . 2_767
O8 C15 O7 125.2(17) . .
O8 C15 C16 121.4(18) . .
O7 C15 C16 111.7(19) . .
C17 C16 C21 120.0 . .
C17 C16 C15 122.3(11) . .
C21 C16 C15 117.7(11) . .
C16 C17 C18 120.0 . .
C16 C17 H17A 120.0 . .
C18 C17 H17A 120.0 . .
C17 C18 C19 120.0 . .
C17 C18 O9 138.2(9) . 2_758
C19 C18 O9 100.0(9) . 2_758
C17 C18 H18A 120.0 . .
C19 C18 H18A 120.0 . .
O9 C18 H18A 23.3 2_758 .
C20 C19 C18 120.0 . .
C20 C19 C19 103.1(13) . 2_758
C18 C19 C19 136.1(14) . 2_758
C19 C20 C21 120.0 . .
C19 C20 N2 122.9(4) . .
C21 C20 N2 116.3(5) . .
C20 C21 C16 120.0 . .
C20 C21 H21A 120.0 . .
C16 C21 H21A 120.0 . .
C15' O8' La1' 141.2(10) . 2_767
O9' N2' O10' 127.9(9) . .
O9' N2' C20' 115.5(8) . .
O10' N2' C20' 116.3(8) . .
O8' C15' O7' 126.5(12) . .
O8' C15' C16' 115.3(12) . .
O7' C15' C16' 117.3(12) . .
C17' C16' C21' 120.0 . .
C17' C16' C15' 117.2(7) . .
C21' C16' C15' 122.7(7) . .
C18' C17' C16' 120.0 . .
C18' C17' H17B 120.0 . .
C16' C17' H17B 120.0 . .
C17' C18' C19' 120.0 . .
C17' C18' H18B 120.0 . .
C19' C18' H18B 120.0 . .
C20' C19' C18' 120.0 . .
C20' C19' C19' 121.9(11) . 2_758
C18' C19' C19' 117.8(11) . 2_758
C21' C20' C19' 120.0 . .
C21' C20' N2' 120.4(5) . .
C19' C20' N2' 119.6(5) . .
C20' C21' C16' 120.0 . .
C20' C21' H21B 120.0 . .
C16' C21' H21B 120.0 . .
O11' C22' N3' 123.5(19) . .
O11' C22' H22B 118.2 . .
N3' C22' H22B 118.2 . .
N3' C24' H24D 109.5 . .
N3' C24' H24E 109.5 . .
H24D C24' H24E 109.5 . .
N3' C24' H24F 109.5 . .
H24D C24' H24F 109.5 . .
H24E C24' H24F 109.5 . .
N3' C23' H23D 109.5 . .
N3' C23' H23E 109.5 . .
H23D C23' H23E 109.5 . .
N3' C23' H23F 109.5 . .
H23D C23' H23F 109.5 . .
H23E C23' H23F 109.5 . .
C22' N3' C23' 122.1(16) . .
C22' N3' C24' 118.9(16) . .
C23' N3' C24' 119.0(14) . .
C22 O11 La1 122.8(10) . .
O11 C22 N3 121.7(15) . .
O11 C22 H22A 119.2 . .
N3 C22 H22A 119.2 . .
N3 C23 H23A 109.5 . .
N3 C23 H23B 109.5 . .
H23A C23 H23B 109.5 . .
N3 C23 H23C 109.5 . .
H23A C23 H23C 109.5 . .
H23B C23 H23C 109.5 . .
N3 C24 H24A 109.5 . .
N3 C24 H24B 109.5 . .
H24A C24 H24B 109.5 . .
N3 C24 H24C 109.5 . .
H24A C24 H24C 109.5 . .
H24B C24 H24C 109.5 . .
C22 N3 C23 124.1(13) . .
C22 N3 C24 117.8(13) . .
C23 N3 C24 118.0(12) . .
C25 N4 C26 122.1(9) . .
C25 N4 C27 122.5(9) . .
C26 N4 C27 115.5(8) . .
N4 C27 H27A 109.5 . .
N4 C27 H27B 109.5 . .
H27A C27 H27B 109.5 . .
N4 C27 H27C 109.5 . .
H27A C27 H27C 109.5 . .
H27B C27 H27C 109.5 . .
N4 C26 H26A 109.5 . .
N4 C26 H26B 109.5 . .
H26A C26 H26B 109.5 . .
N4 C26 H26C 109.5 . .
H26A C26 H26C 109.5 . .
H26B C26 H26C 109.5 . .
O12 C25 N4 119.9(10) . .
O12 C25 H25A 120.1 . .
N4 C25 H25A 120.1 . .

loop_
_geom_bond_atom_site_label_1
_geom_bond_atom_site_label_2
_geom_bond_distance
_geom_bond_site_symmetry_2
La1 O2 2.37(2) 1_556
La1 O7 2.40(2) .
La1 O3 2.494(16) .
La1 O4 2.540(18) 2_667
La1 O8 2.55(3) 2_767
La1 O11 2.608(17) .
La1 O1W 2.611(12) .
La1 O1 2.64(2) 2_766
O1 C1 1.36(6) .
O1 La1 2.64(2) 2_766
O2 C1 1.25(4) .
O2 La1 2.37(2) 1_554
C1 C2 1.56(5) .
C2 C3 1.3900 .
C2 C7 1.3900 .
C3 C4 1.3900 .
C3 H3A 0.9300 .
C4 C5 1.3900 .
C4 H4A 0.9300 .
C5 C6 1.3900 .
C5 C8 1.520(12) .
C6 C7 1.3900 .
C6 H6A 0.9300 .
C7 H7A 0.9300 .
O3 C14 1.255(13) .
O4 C14 1.267(13) .
O4 La1 2.540(18) 2_667
C14 C11 1.53(2) .
C8 C9 1.3900 .
C8 C13 1.3900 .
C9 C10 1.3900 .
C9 H9A 0.9300 .
C10 C11 1.3900 .
C10 H10A 0.9300 .
C11 C12 1.3900 .
C12 C13 1.3900 .
C12 H12A 0.9300 .
C13 N1 1.46(2) .
O5 N1 1.29(2) .
O6 N1 1.15(2) .
O1' C1' 1.20(7) .
O1' La1' 2.43(2) 2_766
O2' C1' 1.28(5) .
O2' La1' 2.52(2) 1_554
C1' C2' 1.49(5) .
C2' C3' 1.3900 .
C2' C7' 1.3900 .
C3' C4' 1.3900 .
C3' H3'A 0.9300 .
C4' C5' 1.3900 .
C4' H4'A 0.9300 .
C5' C6' 1.3900 .
C5' C8' 1.531(14) .
C6' C7' 1.3900 .
C6' H6'A 0.9300 .
C7' H7'A 0.9300 .
N1' O5' 1.23(3) .
N1' C13' 1.37(3) .
N1' O6' 1.41(4) .
O3' C14' 1.256(15) .
O4' C14' 1.273(16) .
O4' La1' 2.498(19) 2_667
C14' C11' 1.50(3) .
C8' C9' 1.3900 .
C8' C13' 1.3900 .
C9' C10' 1.3900 .
C9' H9'A 0.9300 .
C10' C11' 1.3900 .
C10' H10B 0.9300 .
C11' C12' 1.3900 .
C12' C13' 1.3900 .
C12' H12B 0.9300 .
N2 O9 1.252(8) .
N2 O10 1.271(9) .
N2 C20 1.463(6) .
O9 C18 1.89(4) 2_758
O7 C15 1.279(10) .
O8 C15 1.241(10) .
O8 La1 2.55(3) 2_767
C15 C16 1.51(3) .
C16 C17 1.3900 .
C16 C21 1.3900 .
C17 C18 1.3900 .
C17 H17A 0.9300 .
C18 C19 1.3900 .
C18 O9 1.89(3) 2_758
C18 H18A 0.9300 .
C19 C20 1.3900 .
C19 C19 1.59(2) 2_758
C20 C21 1.3900 .
C21 H21A 0.9300 .
O7' C15' 1.284(9) .
O8' C15' 1.241(9) .
O8' La1' 2.474(16) 2_767
O10' N2' 1.268(8) .
O9' N2' 1.265(8) .
N2' C20' 1.460(6) .
C15' C16' 1.518(16) .
C16' C17' 1.3900 .
C16' C21' 1.3900 .
C17' C18' 1.3900 .
C17' H17B 0.9300 .
C18' C19' 1.3900 .
C18' H18B 0.9300 .
C19' C20' 1.3900 .
C19' C19' 1.547(13) 2_758
C20' C21' 1.3900 .
C21' H21B 0.9300 .
O11' C22' 1.227(10) .
C22' N3' 1.327(10) .
C22' H22B 0.9300 .
C24' N3' 1.483(17) .
C24' H24D 0.9600 .
C24' H24E 0.9600 .
C24' H24F 0.9600 .
C23' N3' 1.430(16) .
C23' H23D 0.9600 .
C23' H23E 0.9600 .
C23' H23F 0.9600 .
O11 C22 1.224(10) .
C22 N3 1.339(9) .
C22 H22A 0.9300 .
C23 N3 1.421(15) .
C23 H23A 0.9600 .
C23 H23B 0.9600 .
C23 H23C 0.9600 .
C24 N3 1.496(15) .
C24 H24A 0.9600 .
C24 H24B 0.9600 .
C24 H24C 0.9600 .
N4 C25 1.344(9) .
N4 C26 1.466(9) .
N4 C27 1.470(9) .
O12 C25 1.231(10) .
C27 H27A 0.9600 .
C27 H27B 0.9600 .
C27 H27C 0.9600 .
C26 H26A 0.9600 .
C26 H26B 0.9600 .
C26 H26C 0.9600 .
C25 H25A 0.9300 .

loop_
_geom_torsion_atom_site_label_1
_geom_torsion_atom_site_label_2
_geom_torsion_atom_site_label_3
_geom_torsion_atom_site_label_4
_geom_torsion
_geom_torsion_site_symmetry_1
_geom_torsion_site_symmetry_4
La1 O2 C1 O1 -168(10) 1_554 .
La1 O2 C1 C2 9(16) 1_554 .
La1 O1 C1 O2 -26(4) 2_766 .
La1 O1 C1 C2 156(2) 2_766 .
O2 C1 C2 C3 -176(3) . .
O1 C1 C2 C3 2(4) . .
O2 C1 C2 C7 13(4) . .
O1 C1 C2 C7 -169.8(19) . .
C7 C2 C3 C4 0.0 . .
C1 C2 C3 C4 -171(2) . .
C2 C3 C4 C5 0.0 . .
C3 C4 C5 C6 0.0 . .
C3 C4 C5 C8 178.7(3) . .
C4 C5 C6 C7 0.0 . .
C8 C5 C6 C7 -179.0(2) . .
C5 C6 C7 C2 0.0 . .
C3 C2 C7 C6 0.0 . .
C1 C2 C7 C6 171(2) . .
O2 La1 O3 C14 10(3) 1_556 .
O7 La1 O3 C14 176(2) . .
O4 La1 O3 C14 110(2) 2_667 .
O8 La1 O3 C14 -33(2) 2_767 .
O11 La1 O3 C14 168(2) . .
O1W La1 O3 C14 36(3) . .
O1 La1 O3 C14 -119(2) 2_766 .
La1 O3 C14 O4 -89(2) . .
La1 O3 C14 C11 89(2) . .
La1 O4 C14 O3 -20.7(8) 2_667 .
La1 O4 C14 C11 161.0(9) 2_667 .
C6 C5 C8 C9 123.3(6) . .
C4 C5 C8 C9 -55.5(6) . .
C6 C5 C8 C13 -55.0(6) . .
C4 C5 C8 C13 126.2(6) . .
C13 C8 C9 C10 0.0 . .
C5 C8 C9 C10 -178.5(2) . .
C8 C9 C10 C11 0.0 . .
C9 C10 C11 C12 0.0 . .
C9 C10 C11 C14 176.1(5) . .
O3 C14 C11 C10 -10.4(9) . .
O4 C14 C11 C10 168.1(8) . .
O3 C14 C11 C12 165.7(8) . .
O4 C14 C11 C12 -15.9(9) . .
C10 C11 C12 C13 0.0 . .
C14 C11 C12 C13 -175.9(5) . .
C11 C12 C13 C8 0.0 . .
C11 C12 C13 N1 -175.7(10) . .
C9 C8 C13 C12 0.0 . .
C5 C8 C13 C12 178.2(3) . .
C9 C8 C13 N1 175.6(10) . .
C5 C8 C13 N1 -6.1(10) . .
C12 C13 N1 O6 -49.4(11) . .
C8 C13 N1 O6 135.0(11) . .
C12 C13 N1 O5 132.7(10) . .
C8 C13 N1 O5 -43.0(12) . .
La1' O1' C1' O2' -14(5) 2_766 .
La1' O1' C1' C2' 156(2) 2_766 .
La1' O2' C1' O1' 80(10) 1_554 .
La1' O2' C1' C2' -90(9) 1_554 .
O1' C1' C2' C3' 3(5) . .
O2' C1' C2' C3' 173(2) . .
O1' C1' C2' C7' -169(3) . .
O2' C1' C2' C7' 1(4) . .
C7' C2' C3' C4' 0.0 . .
C1' C2' C3' C4' -173(2) . .
C2' C3' C4' C5' 0.0 . .
C3' C4' C5' C6' 0.0 . .
C3' C4' C5' C8' 179.1(3) . .
C4' C5' C6' C7' 0.0 . .
C8' C5' C6' C7' -179.2(3) . .
C5' C6' C7' C2' 0.0 . .
C3' C2' C7' C6' 0.0 . .
C1' C2' C7' C6' 172(2) . .
La1' O4' C14' O3' 2.6(8) 2_667 .
La1' O4' C14' C11' -176.1(8) 2_667 .
C4' C5' C8' C9' -57.8(7) . .
C6' C5' C8' C9' 121.4(7) . .
C4' C5' C8' C13' 123.5(7) . .
C6' C5' C8' C13' -57.4(7) . .
C13' C8' C9' C10' 0.0 . .
C5' C8' C9' C10' -178.9(2) . .
C8' C9' C10' C11' 0.0 . .
C9' C10' C11' C12' 0.0 . .
C9' C10' C11' C14' 171.4(10) . .
O3' C14' C11' C10' 41.4(10) . .
O4' C14' C11' C10' -139.8(10) . .
O3' C14' C11' C12' -146.8(9) . .
O4' C14' C11' C12' 32.1(10) . .
C10' C11' C12' C13' 0.0 . .
C14' C11' C12' C13' -172.4(8) . .
O5' N1' C13' C12' 130.9(12) . .
O6' N1' C13' C12' -49.5(12) . .
O5' N1' C13' C8' -46.4(13) . .
O6' N1' C13' C8' 133.2(12) . .
C11' C12' C13' N1' -177.2(14) . .
C11' C12' C13' C8' 0.0 . .
C9' C8' C13' N1' 177.3(13) . .
C5' C8' C13' N1' -4.1(14) . .
C9' C8' C13' C12' 0.0 . .
C5' C8' C13' C12' 178.6(3) . .
O10 N2 O9 C18 -108.8(15) . 2_758
C20 N2 O9 C18 72.3(15) . 2_758
O2 La1 O7 C15 -58(4) 1_556 .
O3 La1 O7 C15 129(4) . .
O4 La1 O7 C15 -160(4) 2_667 .
O8 La1 O7 C15 -14(5) 2_767 .
O11 La1 O7 C15 136(4) . .
O1W La1 O7 C15 -102(4) . .
O1 La1 O7 C15 67(4) 2_766 .
La1 O8 C15 O7 1(5) 2_767 .
La1 O8 C15 C16 -162.7(17) 2_767 .
La1 O7 C15 O8 11(6) . .
La1 O7 C15 C16 176(3) . .
O8 C15 C16 C17 -159(2) . .
O7 C15 C16 C17 35(2) . .
O8 C15 C16 C21 19(2) . .
O7 C15 C16 C21 -146.6(18) . .
C21 C16 C17 C18 0.0 . .
C15 C16 C17 C18 178.4(11) . .
C16 C17 C18 C19 0.0 . .
C16 C17 C18 O9 -160.9(19) . 2_758
C17 C18 C19 C20 0.0 . .
O9 C18 C19 C20 167.2(13) 2_758 .
C17 C18 C19 C19 168(3) . 2_758
O9 C18 C19 C19 -25(2) 2_758 2_758
C18 C19 C20 C21 0.0 . .
C19 C19 C20 C21 -171(2) 2_758 .
C18 C19 C20 N2 -169.7(9) . .
C19 C19 C20 N2 19(2) 2_758 .
O9 N2 C20 C19 -63.9(15) . .
O10 N2 C20 C19 117.1(15) . .
O9 N2 C20 C21 126.0(13) . .
O10 N2 C20 C21 -53.0(13) . .
C19 C20 C21 C16 0.0 . .
N2 C20 C21 C16 170.4(8) . .
C17 C16 C21 C20 0.0 . .
C15 C16 C21 C20 -178.4(10) . .
La1' O8' C15' O7' 12(3) 2_767 .
La1' O8' C15' C16' -178.7(10) 2_767 .
O8' C15' C16' C17' 149.3(12) . .
O7' C15' C16' C17' -40.2(15) . .
O8' C15' C16' C21' -34.0(15) . .
O7' C15' C16' C21' 136.5(13) . .
C21' C16' C17' C18' 0.0 . .
C15' C16' C17' C18' 176.8(9) . .
C16' C17' C18' C19' 0.0 . .
C17' C18' C19' C20' 0.0 . .
C17' C18' C19' C19' -173.2(18) . 2_758
C18' C19' C20' C21' 0.0 . .
C19' C19' C20' C21' 172.9(19) 2_758 .
C18' C19' C20' N2' -179.9(3) . .
C19' C19' C20' N2' -7.0(19) 2_758 .
O9' N2' C20' C21' -50(2) . .
O10' N2' C20' C21' 134.8(19) . .
O9' N2' C20' C19' 130(2) . .
O10' N2' C20' C19' -45.3(19) . .
C19' C20' C21' C16' 0.0 . .
N2' C20' C21' C16' 179.9(3) . .
C17' C16' C21' C20' 0.0 . .
C15' C16' C21' C20' -176.6(9) . .
O11' C22' N3' C23' 0.0(4) . .
O11' C22' N3' C24' -180.0(3) . .
O2 La1 O11 C22 -38.3(19) 1_556 .
O7 La1 O11 C22 -18.9(15) . .
O3 La1 O11 C22 156.2(17) . .
O4 La1 O11 C22 -98.6(15) 2_667 .
O8 La1 O11 C22 119.1(15) 2_767 .
O1W La1 O11 C22 -142.0(14) . .
O1 La1 O11 C22 71.5(15) 2_766 .
La1 O11 C22 N3 120.7(14) . .
O11 C22 N3 C23 0.2(4) . .
O11 C22 N3 C24 179.9(3) . .
C26 N4 C25 O12 0.0(3) . .
C27 N4 C25 O12 179.9(3) . .
